data_7047584
loop_
_publ_author_name
'Arumugam, Ramar'
'Shankar, Bhaskaran'
'Shanmugam, Ramasamy'
'Arumuganathan, T.'
'Sathiyendiran, Malaichamy'

_publ_section_title
;
 Phosphine oxide-based tricarbonylrhenium(i) complexes from
 phosphine/phosphine oxide and dihydroxybenzoquinones.
;
_journal_issue 39
_journal_name_full 'Dalton transactions (Cambridge, England : 2003)'
_journal_page_first 13894
_journal_page_last 13901
_journal_paper_doi 10.1039/c8dt02985g
_journal_volume 47
_journal_year 2018
_chemical_formula_moiety 'C48 H68 O12 P2 Re2'
_chemical_formula_sum 'C48 H68 O12 P2 Re2'
_chemical_formula_weight 1271.36
_space_group_crystal_system monoclinic
_space_group_IT_number 14
_space_group_name_Hall '-P 2ybc'
_space_group_name_H-M_alt 'P 1 21/c 1'
_symmetry_space_group_name_Hall '-P 2ybc'
_symmetry_space_group_name_H-M 'P 1 21/c 1'
_atom_sites_solution_hydrogens mixed
_audit_creation_method SHELXL-2018/3
_audit_update_record
;
2018-08-26 deposited with the CCDC.
2018-09-03 downloaded from the CCDC.
;
_cell_angle_alpha 90
_cell_angle_beta 104.812(2)
_cell_angle_gamma 90
_cell_formula_units_Z 2
_cell_length_a 9.8509(6)
_cell_length_b 15.6904(10)
_cell_length_c 16.8984(11)
_cell_measurement_reflns_used 9534
_cell_measurement_temperature 296(2)
_cell_measurement_theta_max 27.08
_cell_measurement_theta_min 2.49
_cell_volume 2525.1(3)
_computing_cell_refinement 'Bruker SAINT'
_computing_data_collection 'Bruker APEX2'
_computing_data_reduction 'Bruker SAINT'
_computing_molecular_graphics 'Bruker SHELXTL'
_computing_publication_material 'Bruker SHELXTL'
_computing_structure_refinement 'SHELXL-2018/3 (Sheldrick, 2018)'
_computing_structure_solution 'SHELXS-97 (Sheldrick 2008)'
_diffrn_ambient_temperature 296(2)
_diffrn_measured_fraction_theta_full 0.997
_diffrn_measured_fraction_theta_max 0.997
_diffrn_measurement_device_type 'Bruker APEX-II CCD'
_diffrn_measurement_method '\f and \w scans'
_diffrn_radiation_type MoK\a
_diffrn_radiation_wavelength 0.71073
_diffrn_reflns_av_R_equivalents 0.0608
_diffrn_reflns_av_unetI/netI 0.0250
_diffrn_reflns_Laue_measured_fraction_full 0.997
_diffrn_reflns_Laue_measured_fraction_max 0.997
_diffrn_reflns_limit_h_max 12
_diffrn_reflns_limit_h_min -12
_diffrn_reflns_limit_k_max 20
_diffrn_reflns_limit_k_min -20
_diffrn_reflns_limit_l_max 21
_diffrn_reflns_limit_l_min -21
_diffrn_reflns_number 73754
_diffrn_reflns_point_group_measured_fraction_full 0.997
_diffrn_reflns_point_group_measured_fraction_max 0.997
_diffrn_reflns_theta_full 25.242
_diffrn_reflns_theta_max 27.145
_diffrn_reflns_theta_min 2.493
_exptl_absorpt_coefficient_mu 4.911
_exptl_absorpt_correction_T_max 0.791
_exptl_absorpt_correction_T_min 0.695
_exptl_absorpt_correction_type multi-scan
_exptl_absorpt_process_details SADABS
_exptl_crystal_colour 'Dark red'
_exptl_crystal_density_diffrn 1.672
_exptl_crystal_description Needle
_exptl_crystal_F_000 1264
_exptl_crystal_size_max 0.080
_exptl_crystal_size_mid 0.060
_exptl_crystal_size_min 0.050
_refine_diff_density_max 1.122
_refine_diff_density_min -1.570
_refine_diff_density_rms 0.101
_refine_ls_extinction_method none
_refine_ls_goodness_of_fit_ref 1.027
_refine_ls_hydrogen_treatment mixed
_refine_ls_matrix_type full
_refine_ls_number_parameters 288
_refine_ls_number_reflns 5586
_refine_ls_number_restraints 0
_refine_ls_restrained_S_all 1.027
_refine_ls_R_factor_all 0.0388
_refine_ls_R_factor_gt 0.0309
_refine_ls_shift/su_max 0.001
_refine_ls_shift/su_mean 0.000
_refine_ls_structure_factor_coef Fsqd
_refine_ls_weighting_details 'w=1/[\s^2^(Fo^2^)+(0.0339P)^2^+6.0937P] where P=(Fo^2^+2Fc^2^)/3'
_refine_ls_weighting_scheme calc
_refine_ls_wR_factor_gt 0.0735
_refine_ls_wR_factor_ref 0.0779
_reflns_Friedel_coverage 0.000
_reflns_number_gt 4848
_reflns_number_total 5586
_reflns_threshold_expression 'I > 2\s(I)'
_cod_data_source_file c8dt02985g2.cif
_cod_data_source_block Compound_1
_cod_depositor_comments 'Adding full bibliography for 7047584--7047588.cif.'
_cod_database_code 7047584
_shelx_shelxl_version_number 2018/3
_shelx_space_group_comment
;
The symmetry employed for this shelxl refinement is uniquely defined
by the following loop, which should always be used as a source of
symmetry information in preference to the above space-group names.
They are only intended as comments.
;
_shelx_estimated_absorpt_t_min 0.695
_shelx_estimated_absorpt_t_max 0.791

loop_
_space_group_symop_operation_xyz
'x, y, z'
'-x, y+1/2, -z+1/2'
'-x, -y, -z'
'x, -y-1/2, z-1/2'

loop_
_atom_site_label
_atom_site_type_symbol
_atom_site_fract_x
_atom_site_fract_y
_atom_site_fract_z
_atom_site_U_iso_or_equiv
_atom_site_adp_type
_atom_site_occupancy
_atom_site_site_symmetry_order
_atom_site_calc_flag
_atom_site_refinement_flags_posn
_atom_site_refinement_flags_adp
Re1 Re 0.61336(2) 0.26853(2) 0.59953(2) 0.03920(7) Uani 1 1 d . .
P1 P 0.26865(11) 0.20510(7) 0.49744(6) 0.0376(2) Uani 1 1 d . .
O6 O 0.5418(3) 0.39149(18) 0.62672(16) 0.0411(6) Uani 1 1 d . .
O4 O 0.3945(3) 0.2566(2) 0.5418(2) 0.0497(7) Uani 1 1 d . .
O5 O 0.6035(3) 0.34355(18) 0.49308(18) 0.0425(6) Uani 1 1 d . .
O2 O 0.5898(5) 0.1645(3) 0.7484(2) 0.0772(11) Uani 1 1 d . .
C23 C 0.5197(4) 0.4465(2) 0.5697(2) 0.0345(8) Uani 1 1 d . .
C24 C 0.4682(4) 0.5282(3) 0.5755(2) 0.0378(8) Uani 1 1 d . .
H24 H 0.448846 0.546463 0.623819 0.045 Uiso 1 1 calc R U
C22 C 0.5537(4) 0.4180(2) 0.4913(2) 0.0349(8) Uani 1 1 d . .
C16 C 0.2044(5) 0.1353(3) 0.5655(3) 0.0440(9) Uani 1 1 d . .
O3 O 0.7260(6) 0.1126(3) 0.5313(3) 0.0973(15) Uani 1 1 d . .
O1 O 0.9153(4) 0.3119(4) 0.6860(4) 0.1018(16) Uani 1 1 d . .
C2 C 0.6024(5) 0.2039(3) 0.6939(3) 0.0525(11) Uani 1 1 d . .
C3 C 0.6807(6) 0.1694(3) 0.5587(3) 0.0568(12) Uani 1 1 d . .
C4 C 0.3090(5) 0.1403(3) 0.4175(3) 0.0450(10) Uani 1 1 d . .
C1 C 0.8006(5) 0.2954(4) 0.6519(4) 0.0628(13) Uani 1 1 d . .
C17 C 0.1804(6) 0.1851(4) 0.6387(3) 0.0603(13) Uani 1 1 d . .
H17A H 0.120316 0.233830 0.619541 0.072 Uiso 1 1 calc R U
H17B H 0.269346 0.205909 0.672198 0.072 Uiso 1 1 calc R U
C21 C 0.2980(6) 0.0580(3) 0.5957(3) 0.0598(12) Uani 1 1 d . .
H21A H 0.389114 0.076898 0.627992 0.072 Uiso 1 1 calc R U
H21B H 0.311765 0.025985 0.549287 0.072 Uiso 1 1 calc R U
C9 C 0.3758(6) 0.1927(4) 0.3610(3) 0.0596(12) Uani 1 1 d . .
H9A H 0.309775 0.235476 0.332907 0.072 Uiso 1 1 calc R U
H9B H 0.458404 0.221861 0.393297 0.072 Uiso 1 1 calc R U
C10 C 0.127645 0.277286 0.448841 0.065 Uani 1 1 d . .
H10 H 0.134573 0.276261 0.392019 0.078 Uiso 1 1 calc R U
C11 C -0.0214(6) 0.2470(4) 0.4390(4) 0.0681(15) Uani 1 1 d . .
H11A H -0.031578 0.191495 0.412814 0.082 Uiso 1 1 calc R U
H11B H -0.037029 0.239691 0.492982 0.082 Uiso 1 1 calc R U
C7 C 0.2952(8) 0.0851(4) 0.2496(4) 0.085(2) Uani 1 1 d . .
H7A H 0.326525 0.047960 0.211847 0.102 Uiso 1 1 calc R U
H7B H 0.225090 0.123573 0.217766 0.102 Uiso 1 1 calc R U
C5 C 0.1858(6) 0.0876(4) 0.3681(3) 0.0633(14) Uani 1 1 d . .
H5A H 0.149806 0.051737 0.404813 0.076 Uiso 1 1 calc R U
H5B H 0.110947 0.125455 0.340144 0.076 Uiso 1 1 calc R U
C8 C 0.4171(7) 0.1354(4) 0.2986(4) 0.0774(18) Uani 1 1 d . .
H8A H 0.455304 0.169995 0.261893 0.093 Uiso 1 1 calc R U
H8B H 0.490046 0.096437 0.326781 0.093 Uiso 1 1 calc R U
C18 C 0.1106(7) 0.1262(5) 0.6902(4) 0.0799(19) Uani 1 1 d . .
H18A H 0.098018 0.157183 0.737456 0.096 Uiso 1 1 calc R U
H18B H 0.018766 0.108932 0.657611 0.096 Uiso 1 1 calc R U
C6 C 0.2310(9) 0.0322(4) 0.3055(4) 0.091(2) Uani 1 1 d . .
H6A H 0.298927 -0.009522 0.333747 0.109 Uiso 1 1 calc R U
H6B H 0.150137 0.001684 0.273034 0.109 Uiso 1 1 calc R U
C14 C 0.0421(9) 0.4264(5) 0.4183(5) 0.095(2) Uani 1 1 d . .
H14A H 0.057292 0.432832 0.364079 0.114 Uiso 1 1 calc R U
H14B H 0.053614 0.481824 0.444581 0.114 Uiso 1 1 calc R U
C19 C 0.2000(8) 0.0476(5) 0.7185(4) 0.098(2) Uani 1 1 d . .
H19A H 0.288214 0.064579 0.755652 0.117 Uiso 1 1 calc R U
H19B H 0.151725 0.010235 0.748045 0.117 Uiso 1 1 calc R U
C15 C 0.1491(7) 0.3647(4) 0.4679(6) 0.109(3) Uani 1 1 d . .
H15A H 0.240868 0.380378 0.461413 0.130 Uiso 1 1 calc R U
H15B H 0.151469 0.372193 0.525242 0.130 Uiso 1 1 calc R U
C20 C 0.2288(7) 0.0007(4) 0.6482(5) 0.085(2) Uani 1 1 d . .
H20A H 0.141406 -0.021746 0.614306 0.101 Uiso 1 1 calc R U
H20B H 0.290203 -0.047185 0.668515 0.101 Uiso 1 1 calc R U
C13 C -0.1065(8) 0.3935(7) 0.4111(6) 0.123(4) Uani 1 1 d . .
H13A H -0.129782 0.404288 0.462621 0.148 Uiso 1 1 calc R U
H13B H -0.170874 0.426641 0.369394 0.148 Uiso 1 1 calc R U
C12 C -0.1311(7) 0.3036(8) 0.3912(6) 0.115(3) Uani 1 1 d . .
H12A H -0.137409 0.295548 0.333502 0.138 Uiso 1 1 calc R U
H12B H -0.220668 0.287316 0.400660 0.138 Uiso 1 1 calc R U
H16 H 0.108(5) 0.114(3) 0.532(3) 0.052(13) Uiso 1 1 d . .
H4 H 0.382(5) 0.102(3) 0.446(3) 0.059(14) Uiso 1 1 d . .

loop_
_atom_site_aniso_label
_atom_site_aniso_U_11
_atom_site_aniso_U_22
_atom_site_aniso_U_33
_atom_site_aniso_U_23
_atom_site_aniso_U_13
_atom_site_aniso_U_12
Re1 0.04007(10) 0.03429(10) 0.04295(11) 0.00244(7) 0.01009(7) 0.00411(6)
P1 0.0360(5) 0.0416(5) 0.0368(5) 0.0005(4) 0.0123(4) 0.0005(4)
O6 0.0530(17) 0.0372(15) 0.0358(14) 0.0015(12) 0.0163(12) 0.0009(12)
O4 0.0428(17) 0.0535(18) 0.0515(18) -0.0011(14) 0.0097(14) -0.0054(14)
O5 0.0524(17) 0.0353(14) 0.0460(16) -0.0019(12) 0.0237(13) 0.0049(13)
O2 0.095(3) 0.078(3) 0.055(2) 0.024(2) 0.012(2) 0.001(2)
C23 0.0366(19) 0.037(2) 0.0325(19) -0.0051(15) 0.0142(15) -0.0051(15)
C24 0.047(2) 0.037(2) 0.035(2) -0.0039(16) 0.0207(17) -0.0003(17)
C22 0.0357(19) 0.0332(19) 0.041(2) -0.0064(16) 0.0183(16) -0.0029(15)
C16 0.047(2) 0.047(2) 0.042(2) 0.0015(18) 0.0177(19) -0.0011(19)
O3 0.137(4) 0.056(2) 0.104(3) -0.007(2) 0.039(3) 0.039(3)
O1 0.047(2) 0.112(4) 0.134(4) -0.008(3) 0.001(2) -0.006(2)
C2 0.058(3) 0.046(2) 0.048(3) 0.006(2) 0.004(2) 0.003(2)
C3 0.067(3) 0.047(3) 0.057(3) 0.004(2) 0.016(2) 0.009(2)
C4 0.051(2) 0.047(2) 0.042(2) -0.0019(19) 0.0200(19) 0.002(2)
C1 0.045(3) 0.063(3) 0.077(4) -0.001(3) 0.010(2) 0.003(2)
C17 0.071(3) 0.074(4) 0.042(2) 0.001(2) 0.024(2) 0.011(3)
C21 0.063(3) 0.055(3) 0.067(3) 0.011(2) 0.028(3) 0.005(2)
C9 0.066(3) 0.064(3) 0.058(3) -0.006(3) 0.033(2) -0.011(3)
C10 0.043 0.060 0.093 0.023 0.022 0.015
C11 0.045(3) 0.089(4) 0.068(4) -0.005(3) 0.010(2) 0.008(3)
C7 0.126(6) 0.081(4) 0.065(4) -0.023(3) 0.054(4) -0.016(4)
C5 0.075(3) 0.069(3) 0.054(3) -0.020(3) 0.032(3) -0.020(3)
C8 0.093(4) 0.080(4) 0.079(4) -0.010(3) 0.059(4) -0.006(3)
C18 0.092(4) 0.099(5) 0.063(3) 0.022(3) 0.047(3) 0.022(4)
C6 0.131(6) 0.077(4) 0.084(4) -0.038(4) 0.062(4) -0.033(4)
C14 0.129(6) 0.073(4) 0.093(5) 0.024(4) 0.047(5) 0.051(4)
C19 0.102(5) 0.123(6) 0.084(5) 0.052(4) 0.053(4) 0.029(5)
C15 0.070(4) 0.059(4) 0.173(8) 0.005(5) -0.012(5) 0.005(3)
C20 0.086(4) 0.064(4) 0.116(5) 0.038(4) 0.048(4) 0.013(3)
C13 0.078(5) 0.131(8) 0.142(8) -0.022(6) -0.005(5) 0.050(5)
C12 0.060(4) 0.152(9) 0.128(7) 0.021(6) 0.015(4) 0.036(5)

loop_
_atom_type_symbol
_atom_type_description
_atom_type_scat_dispersion_real
_atom_type_scat_dispersion_imag
_atom_type_scat_source
C C 0.0033 0.0016 'International Tables Vol C Tables 4.2.6.8 and 6.1.1.4'
H H 0.0000 0.0000 'International Tables Vol C Tables 4.2.6.8 and 6.1.1.4'
O O 0.0106 0.0060 'International Tables Vol C Tables 4.2.6.8 and 6.1.1.4'
P P 0.1023 0.0942 'International Tables Vol C Tables 4.2.6.8 and 6.1.1.4'
Re Re -1.0185 7.2310 'International Tables Vol C Tables 4.2.6.8 and 6.1.1.4'

loop_
_geom_angle_atom_site_label_1
_geom_angle_atom_site_label_2
_geom_angle_atom_site_label_3
_geom_angle
_geom_angle_site_symmetry_1
_geom_angle_site_symmetry_3
C1 Re1 C3 87.9(2) . .
C1 Re1 C2 89.1(2) . .
C3 Re1 C2 88.2(2) . .
C1 Re1 O5 95.8(2) . .
C3 Re1 O5 95.23(17) . .
C2 Re1 O5 174.12(17) . .
C1 Re1 O4 171.9(2) . .
C3 Re1 O4 99.72(19) . .
C2 Re1 O4 93.92(18) . .
O5 Re1 O4 80.80(12) . .
C1 Re1 O6 91.93(19) . .
C3 Re1 O6 169.92(17) . .
C2 Re1 O6 101.90(17) . .
O5 Re1 O6 74.76(10) . .
O4 Re1 O6 80.11(12) . .
O4 P1 C4 111.2(2) . .
O4 P1 C16 112.5(2) . .
C4 P1 C16 108.2(2) . .
O4 P1 C10 109.09(14) . .
C4 P1 C10 107.47(16) . .
C16 P1 C10 108.21(15) . .
C23 O6 Re1 116.8(2) . .
P1 O4 Re1 151.6(2) . .
C22 O5 Re1 117.7(2) . .
O6 C23 C24 124.6(3) . .
O6 C23 C22 115.4(3) . .
C24 C23 C22 119.9(3) . .
C22 C24 C23 119.3(3) 3_666 .
C22 C24 H24 120.4 3_666 .
C23 C24 H24 120.4 . .
O5 C22 C24 124.2(3) . 3_666
O5 C22 C23 115.0(3) . .
C24 C22 C23 120.8(3) 3_666 .
C21 C16 C17 109.8(4) . .
C21 C16 P1 114.4(3) . .
C17 C16 P1 110.8(3) . .
C21 C16 H16 108(3) . .
C17 C16 H16 108(3) . .
P1 C16 H16 105(3) . .
O2 C2 Re1 177.0(5) . .
O3 C3 Re1 175.7(5) . .
C5 C4 C9 111.0(4) . .
C5 C4 P1 114.6(3) . .
C9 C4 P1 112.0(3) . .
C5 C4 H4 108(3) . .
C9 C4 H4 105(3) . .
P1 C4 H4 105(3) . .
O1 C1 Re1 178.4(6) . .
C16 C17 C18 109.4(5) . .
C16 C17 H17A 109.8 . .
C18 C17 H17A 109.8 . .
C16 C17 H17B 109.8 . .
C18 C17 H17B 109.8 . .
H17A C17 H17B 108.2 . .
C16 C21 C20 109.8(4) . .
C16 C21 H21A 109.7 . .
C20 C21 H21A 109.7 . .
C16 C21 H21B 109.7 . .
C20 C21 H21B 109.7 . .
H21A C21 H21B 108.2 . .
C8 C9 C4 110.4(5) . .
C8 C9 H9A 109.6 . .
C4 C9 H9A 109.6 . .
C8 C9 H9B 109.6 . .
C4 C9 H9B 109.6 . .
H9A C9 H9B 108.1 . .
C15 C10 C11 114.5(4) . .
C15 C10 P1 116.7(3) . .
C11 C10 P1 117.5(2) . .
C15 C10 H10 101.3 . .
C11 C10 H10 101.3 . .
P1 C10 H10 101.3 . .
C12 C11 C10 115.3(6) . .
C12 C11 H11A 108.5 . .
C10 C11 H11A 108.5 . .
C12 C11 H11B 108.5 . .
C10 C11 H11B 108.5 . .
H11A C11 H11B 107.5 . .
C8 C7 C6 110.3(5) . .
C8 C7 H7A 109.6 . .
C6 C7 H7A 109.6 . .
C8 C7 H7B 109.6 . .
C6 C7 H7B 109.6 . .
H7A C7 H7B 108.1 . .
C6 C5 C4 110.9(5) . .
C6 C5 H5A 109.5 . .
C4 C5 H5A 109.5 . .
C6 C5 H5B 109.5 . .
C4 C5 H5B 109.5 . .
H5A C5 H5B 108.0 . .
C7 C8 C9 112.2(5) . .
C7 C8 H8A 109.2 . .
C9 C8 H8A 109.2 . .
C7 C8 H8B 109.2 . .
C9 C8 H8B 109.2 . .
H8A C8 H8B 107.9 . .
C19 C18 C17 111.0(5) . .
C19 C18 H18A 109.4 . .
C17 C18 H18A 109.4 . .
C19 C18 H18B 109.4 . .
C17 C18 H18B 109.4 . .
H18A C18 H18B 108.0 . .
C7 C6 C5 111.4(5) . .
C7 C6 H6A 109.4 . .
C5 C6 H6A 109.4 . .
C7 C6 H6B 109.4 . .
C5 C6 H6B 109.4 . .
H6A C6 H6B 108.0 . .
C15 C14 C13 110.1(7) . .
C15 C14 H14A 109.6 . .
C13 C14 H14A 109.6 . .
C15 C14 H14B 109.6 . .
C13 C14 H14B 109.6 . .
H14A C14 H14B 108.1 . .
C20 C19 C18 111.3(5) . .
C20 C19 H19A 109.4 . .
C18 C19 H19A 109.4 . .
C20 C19 H19B 109.4 . .
C18 C19 H19B 109.4 . .
H19A C19 H19B 108.0 . .
C10 C15 C14 116.8(6) . .
C10 C15 H15A 108.1 . .
C14 C15 H15A 108.1 . .
C10 C15 H15B 108.1 . .
C14 C15 H15B 108.1 . .
H15A C15 H15B 107.3 . .
C19 C20 C21 112.0(6) . .
C19 C20 H20A 109.2 . .
C21 C20 H20A 109.2 . .
C19 C20 H20B 109.2 . .
C21 C20 H20B 109.2 . .
H20A C20 H20B 107.9 . .
C12 C13 C14 116.4(6) . .
C12 C13 H13A 108.2 . .
C14 C13 H13A 108.2 . .
C12 C13 H13B 108.2 . .
C14 C13 H13B 108.2 . .
H13A C13 H13B 107.3 . .
C13 C12 C11 113.8(8) . .
C13 C12 H12A 108.8 . .
C11 C12 H12A 108.8 . .
C13 C12 H12B 108.8 . .
C11 C12 H12B 108.8 . .
H12A C12 H12B 107.7 . .

loop_
_geom_bond_atom_site_label_1
_geom_bond_atom_site_label_2
_geom_bond_distance
_geom_bond_site_symmetry_2
Re1 C1 1.878(5) .
Re1 C3 1.889(5) .
Re1 C2 1.916(5) .
Re1 O5 2.131(3) .
Re1 O4 2.136(3) .
Re1 O6 2.144(3) .
P1 O4 1.508(3) .
P1 C4 1.814(4) .
P1 C16 1.815(4) .
P1 C10 1.8175(11) .
O6 C23 1.270(5) .
O5 C22 1.264(5) .
O2 C2 1.142(6) .
C23 C24 1.392(6) .
C23 C22 1.515(5) .
C24 C22 1.381(6) 3_666
C24 H24 0.9300 .
C16 C21 1.530(7) .
C16 C17 1.533(6) .
C16 H16 1.03(5) .
O3 C3 1.146(6) .
O1 C1 1.159(6) .
C4 C5 1.529(7) .
C4 C9 1.531(6) .
C4 H4 0.97(5) .
C17 C18 1.545(8) .
C17 H17A 0.9700 .
C17 H17B 0.9700 .
C21 C20 1.539(7) .
C21 H21A 0.9700 .
C21 H21B 0.9700 .
C9 C8 1.519(7) .
C9 H9A 0.9700 .
C9 H9B 0.9700 .
C10 C15 1.412(7) .
C10 C11 1.512(6) .
C10 H10 0.9800 .
C11 C12 1.470(10) .
C11 H11A 0.9700 .
C11 H11B 0.9700 .
C7 C8 1.498(9) .
C7 C6 1.513(9) .
C7 H7A 0.9700 .
C7 H7B 0.9700 .
C5 C6 1.521(7) .
C5 H5A 0.9700 .
C5 H5B 0.9700 .
C8 H8A 0.9700 .
C8 H8B 0.9700 .
C18 C19 1.520(9) .
C18 H18A 0.9700 .
C18 H18B 0.9700 .
C6 H6A 0.9700 .
C6 H6B 0.9700 .
C14 C15 1.517(9) .
C14 C13 1.528(11) .
C14 H14A 0.9700 .
C14 H14B 0.9700 .
C19 C20 1.486(10) .
C19 H19A 0.9700 .
C19 H19B 0.9700 .
C15 H15A 0.9700 .
C15 H15B 0.9700 .
C20 H20A 0.9700 .
C20 H20B 0.9700 .
C13 C12 1.456(14) .
C13 H13A 0.9700 .
C13 H13B 0.9700 .
C12 H12A 0.9700 .
C12 H12B 0.9700 .
